data_7249352
loop_
_publ_author_name
'Konovalova, Irina S.'
'Shishkina, Svitlana V.'
'Wyshusek, Maik'
'Patzer, Michael'
'Reiss, Guido J.'

_publ_section_title
;
 Supramolecular architecture of theophylline polymorphs, monohydrate and
 co-crystals with iodine: study from the energetic viewpoint
;
_journal_issue 41
_journal_name_full 'RSC Advances'
_journal_page_first 29774
_journal_page_last 29788
_journal_paper_doi 10.1039/D4RA04368E
_journal_volume 14
_journal_year 2024
_chemical_formula_sum 'C14 H20 N8 O6'
_chemical_formula_weight 396.38
_space_group_crystal_system monoclinic
_space_group_IT_number 4
_space_group_name_Hall 'P 2yb'
_space_group_name_H-M_alt 'P 1 21 1'
_atom_sites_solution_hydrogens mixed
_audit_creation_method SHELXL-2019/2
_audit_update_record
;
2023-05-22 deposited with the CCDC.	2024-09-11 downloaded from the CCDC.
;
_cell_angle_alpha 90
_cell_angle_beta 97.558(2)
_cell_angle_gamma 90
_cell_formula_units_Z 2
_cell_length_a 4.46150(10)
_cell_length_b 15.3156(3)
_cell_length_c 13.0669(3)
_cell_measurement_reflns_used 9283
_cell_measurement_temperature 115(2)
_cell_measurement_theta_max 33.9050
_cell_measurement_theta_min 4.1010
_cell_volume 885.11(3)
_computing_cell_refinement 'CrysAlisPro 1.171.40.45a (Rigaku OD, 2019)'
_computing_data_collection 'CrysAlisPro 1.171.40.45a (Rigaku OD, 2019)'
_computing_data_reduction 'CrysAlisPro 1.171.40.45a (Rigaku OD, 2019)'
_computing_structure_refinement 'SHELXL-2019/2 (Sheldrick, 2019)'
_diffrn_ambient_temperature 115(2)
_diffrn_detector_area_resol_mean 16.2678
_diffrn_measured_fraction_theta_full 0.998
_diffrn_measured_fraction_theta_max 0.998
_diffrn_measurement_device_type 'Xcalibur, Eos'
_diffrn_measurement_method '\w scans'
_diffrn_radiation_type MoK\a
_diffrn_radiation_wavelength 0.71073
_diffrn_reflns_av_R_equivalents 0.0339
_diffrn_reflns_av_unetI/netI 0.0312
_diffrn_reflns_Laue_measured_fraction_full 0.998
_diffrn_reflns_Laue_measured_fraction_max 0.998
_diffrn_reflns_limit_h_max 6
_diffrn_reflns_limit_h_min -6
_diffrn_reflns_limit_k_max 23
_diffrn_reflns_limit_k_min -23
_diffrn_reflns_limit_l_max 19
_diffrn_reflns_limit_l_min -19
_diffrn_reflns_number 32288
_diffrn_reflns_point_group_measured_fraction_full 0.999
_diffrn_reflns_point_group_measured_fraction_max 0.999
_diffrn_reflns_theta_full 32.493
_diffrn_reflns_theta_max 32.493
_diffrn_reflns_theta_min 3.415
_diffrn_source 'Enhance (Mo) X-ray Source'
_exptl_absorpt_coefficient_mu 0.119
_exptl_absorpt_correction_T_max 1.00000
_exptl_absorpt_correction_T_min 0.90751
_exptl_absorpt_correction_type multi-scan
_exptl_absorpt_process_details
;
CrysAlisPro 1.171.40.45a (Rigaku Oxford Diffraction, 2019)
Empirical absorption correction using spherical harmonics,
 implemented in SCALE3 ABSPACK scaling algorithm.
;
_exptl_crystal_colour colorless
_exptl_crystal_density_diffrn 1.487
_exptl_crystal_description needle
_exptl_crystal_F_000 416
_exptl_crystal_recrystallization_method 'Re-crystallisation from solvent: Water'
_exptl_crystal_size_max 0.491
_exptl_crystal_size_mid 0.109
_exptl_crystal_size_min 0.080
_refine_diff_density_max 0.493
_refine_diff_density_min -0.228
_refine_diff_density_rms 0.050
_refine_ls_abs_structure_details
;
 Flack x determined using 2147 quotients [(I+)-(I-)]/[(I+)+(I-)]
 (Parsons, Flack and Wagner, Acta Cryst. B69 (2013) 249-259).
;
_refine_ls_abs_structure_Flack -0.6(7)
_refine_ls_extinction_method none
_refine_ls_goodness_of_fit_ref 1.009
_refine_ls_hydrogen_treatment mixed
_refine_ls_matrix_type full
_refine_ls_number_parameters 275
_refine_ls_number_reflns 6403
_refine_ls_number_restraints 7
_refine_ls_restrained_S_all 1.009
_refine_ls_R_factor_all 0.0551
_refine_ls_R_factor_gt 0.0407
_refine_ls_shift/su_max 0.000
_refine_ls_shift/su_mean 0.000
_refine_ls_structure_factor_coef Fsqd
_refine_ls_weighting_details 'w=1/[\s^2^(Fo^2^)+(0.0300P)^2^+0.3600P] where P=(Fo^2^+2Fc^2^)/3'
_refine_ls_weighting_scheme calc
_refine_ls_wR_factor_gt 0.0859
_refine_ls_wR_factor_ref 0.0926
_reflns_Friedel_coverage 0.938
_reflns_Friedel_fraction_full 0.999
_reflns_Friedel_fraction_max 0.999
_reflns_number_gt 5154
_reflns_number_total 6403
_reflns_threshold_expression 'I > 2\s(I)'
_cod_data_source_file d4ra04368e2.cif
_cod_data_source_block Theo_hydrat115
_cod_original_sg_symbol_H-M 'P 21'
_cod_database_code 7249352
_shelx_shelxl_version_number 2019/2
_shelx_space_group_comment
;
The symmetry employed for this shelxl refinement is uniquely defined
by the following loop, which should always be used as a source of
symmetry information in preference to the above space-group names.
They are only intended as comments.
;

loop_
_space_group_symop_operation_xyz
'x, y, z'
'-x, y+1/2, -z'

loop_
_atom_site_label
_atom_site_type_symbol
_atom_site_fract_x
_atom_site_fract_y
_atom_site_fract_z
_atom_site_U_iso_or_equiv
_atom_site_adp_type
_atom_site_occupancy
_atom_site_site_symmetry_order
_atom_site_calc_flag
_atom_site_refinement_flags_posn
_atom_site_refinement_flags_adp
_atom_site_refinement_flags_occupancy
_atom_site_disorder_assembly
_atom_site_disorder_group
O1 O 0.9234(5) 0.18242(19) 1.04720(19) 0.0215(6) Uani 1 1 d . . . . .
O2 O 0.5868(5) 0.42981(17) 0.8716(2) 0.0188(5) Uani 1 1 d . . . . .
O3 O -0.4228(5) 0.69977(18) 0.4521(2) 0.0220(6) Uani 1 1 d . . . . .
O4 O -0.0909(5) 0.45355(18) 0.6317(2) 0.0210(6) Uani 1 1 d . . . . .
O1W O 0.0152(5) -0.0122(2) 0.71941(19) 0.0242(5) Uani 1 1 d D . . . .
H1W H 0.056(7) 0.0374(17) 0.749(3) 0.029 Uiso 1 1 d D U . . .
H2W H -0.148(6) -0.034(2) 0.743(2) 0.029 Uiso 1 1 d D U . . .
O2W O 0.5343(5) 0.8957(2) 0.7743(2) 0.0248(5) Uani 1 1 d D . . . .
H3W H 0.532(7) 0.8410(16) 0.759(3) 0.030 Uiso 1 1 d D U . . .
H4W H 0.363(5) 0.923(2) 0.752(2) 0.030 Uiso 1 1 d D U . . .
N1 N 0.1033(6) 0.16722(19) 0.7828(2) 0.0156(6) Uani 1 1 d . . . . .
N2 N 0.1207(6) 0.3105(2) 0.7452(2) 0.0148(6) Uani 1 1 d D . . . .
H2 H 0.046(6) 0.3629(13) 0.723(2) 0.018 Uiso 1 1 d D U . . .
N3 N 0.7502(5) 0.3055(2) 0.9595(2) 0.0146(5) Uani 1 1 d . . . . .
N4 N 0.5244(5) 0.1669(2) 0.9218(2) 0.0146(6) Uani 1 1 d . . . . .
N5 N 0.3781(6) 0.5735(2) 0.7565(2) 0.0152(6) Uani 1 1 d D . . . .
H5 H 0.404(7) 0.5236(14) 0.793(2) 0.018 Uiso 1 1 d D U . . .
N6 N 0.3967(6) 0.7156(2) 0.7188(2) 0.0163(6) Uani 1 1 d . . . . .
N7 N -0.0223(5) 0.7162(2) 0.5783(2) 0.0153(6) Uani 1 1 d . . . . .
N8 N -0.2511(5) 0.5777(2) 0.5429(2) 0.0141(5) Uani 1 1 d . . . . .
C1 C -0.0177(6) 0.2329(3) 0.7223(2) 0.0161(7) Uani 1 1 d . . . . .
H1 H -0.179266 0.225747 0.670270 0.019 Uiso 1 1 calc R U . . .
C2 C 0.3288(6) 0.2059(2) 0.8446(2) 0.0136(6) Uani 1 1 d . . . . .
C3 C 0.7419(7) 0.2151(3) 0.9796(3) 0.0169(7) Uani 1 1 d . . . . .
C4 C 0.5603(7) 0.3499(2) 0.8824(3) 0.0147(7) Uani 1 1 d . . . . .
C5 C 0.3487(6) 0.2944(2) 0.8250(3) 0.0136(6) Uani 1 1 d . . . . .
C6 C 0.5038(8) 0.0727(2) 0.9420(3) 0.0216(7) Uani 1 1 d . . . . .
H6A H 0.673572 0.054972 0.990438 0.032 Uiso 1 1 calc R U . . .
H6B H 0.504397 0.041026 0.878688 0.032 Uiso 1 1 calc R U . . .
H6C H 0.319905 0.060713 0.970211 0.032 Uiso 1 1 calc R U . . .
C7 C 0.9700(7) 0.3569(3) 1.0273(3) 0.0206(7) Uani 1 1 d . . . . .
H7A H 0.901122 0.363458 1.093480 0.031 Uiso 1 1 calc R U . . .
H7B H 0.991203 0.413447 0.997371 0.031 Uiso 1 1 calc R U . . .
H7C H 1.161839 0.327608 1.035613 0.031 Uiso 1 1 calc R U . . .
C8 C 0.5156(6) 0.6501(3) 0.7784(3) 0.0171(8) Uani 1 1 d . . . . .
H8 H 0.678115 0.657153 0.830080 0.020 Uiso 1 1 calc R U . . .
C9 C 0.1667(6) 0.6760(2) 0.6545(2) 0.0132(6) Uani 1 1 d . . . . .
C10 C -0.2434(6) 0.6670(2) 0.5202(2) 0.0134(6) Uani 1 1 d . . . . .
C11 C -0.0641(7) 0.5329(2) 0.6192(3) 0.0138(6) Uani 1 1 d . . . . .
C12 C 0.1491(6) 0.5893(2) 0.6767(2) 0.0135(6) Uani 1 1 d . . . . .
C13 C -0.0001(8) 0.8095(3) 0.5594(3) 0.0236(8) Uani 1 1 d . . . . .
H13A H -0.120091 0.840792 0.603033 0.035 Uiso 1 1 calc R U . . .
H13B H -0.072558 0.821702 0.488403 0.035 Uiso 1 1 calc R U . . .
H13C H 0.207164 0.827540 0.574333 0.035 Uiso 1 1 calc R U . . .
C14 C -0.4754(7) 0.5254(3) 0.4749(3) 0.0195(7) Uani 1 1 d . . . . .
H14A H -0.376763 0.496817 0.423107 0.029 Uiso 1 1 calc R U . . .
H14B H -0.631057 0.563222 0.442139 0.029 Uiso 1 1 calc R U . . .
H14C H -0.563608 0.482472 0.515271 0.029 Uiso 1 1 calc R U . . .

loop_
_atom_site_aniso_label
_atom_site_aniso_U_11
_atom_site_aniso_U_22
_atom_site_aniso_U_33
_atom_site_aniso_U_23
_atom_site_aniso_U_13
_atom_site_aniso_U_12
O1 0.0215(10) 0.0220(16) 0.0190(13) 0.0029(12) -0.0050(9) 0.0020(10)
O2 0.0228(10) 0.0120(13) 0.0193(12) 0.0010(10) -0.0056(9) 0.0007(9)
O3 0.0196(10) 0.0221(16) 0.0223(14) 0.0052(12) -0.0050(9) 0.0042(10)
O4 0.0240(11) 0.0127(13) 0.0251(14) -0.0005(11) -0.0008(10) -0.0028(9)
O1W 0.0216(9) 0.0166(11) 0.0334(13) -0.0043(9) -0.0002(8) -0.0007(8)
O2W 0.0215(9) 0.0152(11) 0.0362(13) -0.0017(10) -0.0018(8) 0.0004(8)
N1 0.0168(11) 0.0129(14) 0.0165(14) 0.0025(12) -0.0003(9) 0.0008(10)
N2 0.0143(10) 0.0120(14) 0.0170(14) 0.0008(12) -0.0026(9) 0.0008(9)
N3 0.0130(10) 0.0145(15) 0.0153(13) 0.0003(12) -0.0026(9) 0.0010(9)
N4 0.0158(10) 0.0126(16) 0.0144(13) 0.0021(12) -0.0018(9) 0.0008(9)
N5 0.0160(11) 0.0154(15) 0.0133(14) 0.0010(12) -0.0014(9) 0.0011(10)
N6 0.0140(10) 0.0169(15) 0.0170(14) -0.0037(12) -0.0010(9) -0.0042(10)
N7 0.0151(11) 0.0123(15) 0.0179(14) 0.0016(12) 0.0001(10) 0.0010(9)
N8 0.0134(10) 0.0142(15) 0.0138(13) -0.0011(12) -0.0014(9) -0.0008(9)
C1 0.0154(13) 0.019(2) 0.0125(17) -0.0031(12) -0.0039(12) -0.0030(10)
C2 0.0149(11) 0.0085(16) 0.0180(15) 0.0036(13) 0.0041(11) 0.0033(10)
C3 0.0162(12) 0.0165(18) 0.0185(17) 0.0018(15) 0.0042(11) 0.0035(12)
C4 0.0143(12) 0.0149(18) 0.0150(15) 0.0004(14) 0.0023(11) 0.0016(11)
C5 0.0128(11) 0.0116(16) 0.0161(15) 0.0023(13) 0.0006(10) 0.0019(11)
C6 0.0289(15) 0.0082(16) 0.0251(19) 0.0025(15) -0.0059(13) -0.0016(12)
C7 0.0187(12) 0.0204(18) 0.0216(18) -0.0043(15) -0.0011(12) -0.0021(12)
C8 0.0167(14) 0.0141(19) 0.020(2) 0.0017(12) 0.0018(13) 0.0013(10)
C9 0.0103(10) 0.0181(18) 0.0106(13) -0.0035(13) -0.0013(9) -0.0018(10)
C10 0.0135(11) 0.0147(17) 0.0115(14) 0.0000(13) -0.0005(10) -0.0005(11)
C11 0.0138(12) 0.0143(18) 0.0128(14) -0.0012(14) 0.0001(10) 0.0006(11)
C12 0.0132(11) 0.0148(18) 0.0117(14) -0.0013(13) -0.0014(10) -0.0004(11)
C13 0.0262(15) 0.017(2) 0.0261(19) 0.0063(17) -0.0016(14) 0.0022(13)
C14 0.0158(12) 0.0235(19) 0.0169(16) -0.0047(15) -0.0058(11) -0.0025(12)

loop_
_atom_type_symbol
_atom_type_description
_atom_type_scat_dispersion_real
_atom_type_scat_dispersion_imag
_atom_type_scat_source
C C 0.0033 0.0016 'International Tables Vol C Tables 4.2.6.8 and 6.1.1.4'
H H 0.0000 0.0000 'International Tables Vol C Tables 4.2.6.8 and 6.1.1.4'
N N 0.0061 0.0033 'International Tables Vol C Tables 4.2.6.8 and 6.1.1.4'
O O 0.0106 0.0060 'International Tables Vol C Tables 4.2.6.8 and 6.1.1.4'

loop_
_geom_angle_atom_site_label_1
_geom_angle_atom_site_label_2
_geom_angle_atom_site_label_3
_geom_angle
_geom_angle_site_symmetry_1
_geom_angle_site_symmetry_3
_geom_angle_publ_flag
H1W O1W H2W 108(3) . . ?
H3W O2W H4W 114(3) . . ?
C2 N1 C1 103.5(3) . . ?
C1 N2 C5 106.3(3) . . ?
C1 N2 H2 125(2) . . ?
C5 N2 H2 127(2) . . ?
C4 N3 C3 125.5(3) . . ?
C4 N3 C7 117.8(3) . . ?
C3 N3 C7 116.6(3) . . ?
C3 N4 C2 120.4(3) . . ?
C3 N4 C6 119.2(3) . . ?
C2 N4 C6 120.4(3) . . ?
C8 N5 C12 106.3(3) . . ?
C8 N5 H5 127(2) . . ?
C12 N5 H5 125(2) . . ?
C8 N6 C9 103.4(3) . . ?
C9 N7 C10 118.7(3) . . ?
C9 N7 C13 121.2(3) . . ?
C10 N7 C13 120.0(3) . . ?
C11 N8 C10 127.1(3) . . ?
C11 N8 C14 117.1(3) . . ?
C10 N8 C14 115.7(3) . . ?
N1 C1 N2 112.9(3) . . ?
N1 C1 H1 123.5 . . ?
N2 C1 H1 123.5 . . ?
N1 C2 N4 126.9(3) . . ?
N1 C2 C5 112.5(3) . . ?
N4 C2 C5 120.6(3) . . ?
O1 C3 N4 122.2(4) . . ?
O1 C3 N3 120.3(4) . . ?
N4 C3 N3 117.5(3) . . ?
O2 C4 N3 120.2(3) . . ?
O2 C4 C5 127.0(4) . . ?
N3 C4 C5 112.8(3) . . ?
N2 C5 C2 104.8(3) . . ?
N2 C5 C4 132.0(3) . . ?
C2 C5 C4 123.2(3) . . ?
N4 C6 H6A 109.5 . . ?
N4 C6 H6B 109.5 . . ?
H6A C6 H6B 109.5 . . ?
N4 C6 H6C 109.5 . . ?
H6A C6 H6C 109.5 . . ?
H6B C6 H6C 109.5 . . ?
N3 C7 H7A 109.5 . . ?
N3 C7 H7B 109.5 . . ?
H7A C7 H7B 109.5 . . ?
N3 C7 H7C 109.5 . . ?
H7A C7 H7C 109.5 . . ?
H7B C7 H7C 109.5 . . ?
N6 C8 N5 113.4(3) . . ?
N6 C8 H8 123.3 . . ?
N5 C8 H8 123.3 . . ?
C12 C9 N7 123.2(3) . . ?
C12 C9 N6 111.0(3) . . ?
N7 C9 N6 125.8(3) . . ?
O3 C10 N7 121.7(3) . . ?
O3 C10 N8 121.5(3) . . ?
N7 C10 N8 116.8(3) . . ?
O4 C11 N8 121.4(3) . . ?
O4 C11 C12 126.7(4) . . ?
N8 C11 C12 112.0(3) . . ?
C9 C12 N5 105.8(3) . . ?
C9 C12 C11 122.1(3) . . ?
N5 C12 C11 131.9(3) . . ?
N7 C13 H13A 109.5 . . ?
N7 C13 H13B 109.5 . . ?
H13A C13 H13B 109.5 . . ?
N7 C13 H13C 109.5 . . ?
H13A C13 H13C 109.5 . . ?
H13B C13 H13C 109.5 . . ?
N8 C14 H14A 109.5 . . ?
N8 C14 H14B 109.5 . . ?
H14A C14 H14B 109.5 . . ?
N8 C14 H14C 109.5 . . ?
H14A C14 H14C 109.5 . . ?
H14B C14 H14C 109.5 . . ?

loop_
_geom_bond_atom_site_label_1
_geom_bond_atom_site_label_2
_geom_bond_distance
_geom_bond_site_symmetry_2
_geom_bond_publ_flag
O1 C3 1.224(4) . ?
O2 C4 1.239(4) . ?
O3 C10 1.223(4) . ?
O4 C11 1.234(4) . ?
O1W H1W 0.86(2) . ?
O1W H2W 0.89(2) . ?
O2W H3W 0.86(2) . ?
O2W H4W 0.89(2) . ?
N1 C2 1.342(4) . ?
N1 C1 1.348(5) . ?
N2 C1 1.354(5) . ?
N2 C5 1.380(4) . ?
N2 H2 0.901(13) . ?
N3 C4 1.404(5) . ?
N3 C3 1.410(5) . ?
N3 C7 1.462(5) . ?
N4 C3 1.365(5) . ?
N4 C2 1.380(4) . ?
N4 C6 1.472(5) . ?
N5 C8 1.337(5) . ?
N5 C12 1.382(4) . ?
N5 H5 0.904(13) . ?
N6 C8 1.335(5) . ?
N6 C9 1.378(4) . ?
N7 C9 1.364(4) . ?
N7 C10 1.386(4) . ?
N7 C13 1.455(6) . ?
N8 C11 1.393(5) . ?
N8 C10 1.401(5) . ?
N8 C14 1.483(4) . ?
C1 H1 0.9300 . ?
C2 C5 1.384(5) . ?
C4 C5 1.412(5) . ?
C6 H6A 0.9600 . ?
C6 H6B 0.9600 . ?
C6 H6C 0.9600 . ?
C7 H7A 0.9600 . ?
C7 H7B 0.9600 . ?
C7 H7C 0.9600 . ?
C8 H8 0.9300 . ?
C9 C12 1.363(5) . ?
C11 C12 1.424(5) . ?
C13 H13A 0.9600 . ?
C13 H13B 0.9600 . ?
C13 H13C 0.9600 . ?
C14 H14A 0.9600 . ?
C14 H14B 0.9600 . ?
C14 H14C 0.9600 . ?

loop_
_geom_hbond_atom_site_label_D
_geom_hbond_atom_site_label_H
_geom_hbond_atom_site_label_A
_geom_hbond_distance_DH
_geom_hbond_distance_HA
_geom_hbond_distance_DA
_geom_hbond_angle_DHA
_geom_hbond_site_symmetry_A
_geom_hbond_publ_flag
O1W H1W N1 0.86(2) 2.04(2) 2.882(5) 165(3) . yes
O1W H2W O2W 0.89(2) 1.87(2) 2.741(3) 165(3) 1_445 yes
O2W H3W N6 0.86(2) 2.06(2) 2.898(5) 164(3) . yes
O2W H4W O1W 0.89(2) 1.84(2) 2.726(2) 173(3) 1_565 yes
N2 H2 O4 0.901(13) 1.882(16) 2.743(4) 159(3) . yes
N5 H5 O2 0.904(13) 1.885(16) 2.758(4) 162(3) . yes

loop_
_geom_torsion_atom_site_label_1
_geom_torsion_atom_site_label_2
_geom_torsion_atom_site_label_3
_geom_torsion_atom_site_label_4
_geom_torsion
_geom_torsion_site_symmetry_1
_geom_torsion_site_symmetry_2
_geom_torsion_site_symmetry_3
_geom_torsion_site_symmetry_4
_geom_torsion_publ_flag
C2 N1 C1 N2 -1.0(3) . . . . ?
C5 N2 C1 N1 0.7(3) . . . . ?
C1 N1 C2 N4 179.6(3) . . . . ?
C1 N1 C2 C5 0.9(3) . . . . ?
C3 N4 C2 N1 -179.1(3) . . . . ?
C6 N4 C2 N1 1.7(4) . . . . ?
C3 N4 C2 C5 -0.5(4) . . . . ?
C6 N4 C2 C5 -179.7(3) . . . . ?
C2 N4 C3 O1 -178.4(3) . . . . ?
C6 N4 C3 O1 0.8(4) . . . . ?
C2 N4 C3 N3 2.2(4) . . . . ?
C6 N4 C3 N3 -178.6(3) . . . . ?
C4 N3 C3 O1 178.1(3) . . . . ?
C7 N3 C3 O1 -3.9(4) . . . . ?
C4 N3 C3 N4 -2.4(4) . . . . ?
C7 N3 C3 N4 175.6(2) . . . . ?
C3 N3 C4 O2 179.9(3) . . . . ?
C7 N3 C4 O2 1.9(4) . . . . ?
C3 N3 C4 C5 0.7(4) . . . . ?
C7 N3 C4 C5 -177.2(2) . . . . ?
C1 N2 C5 C2 -0.1(3) . . . . ?
C1 N2 C5 C4 -177.9(3) . . . . ?
N1 C2 C5 N2 -0.5(3) . . . . ?
N4 C2 C5 N2 -179.3(2) . . . . ?
N1 C2 C5 C4 177.5(3) . . . . ?
N4 C2 C5 C4 -1.3(4) . . . . ?
O2 C4 C5 N2 -0.5(6) . . . . ?
N3 C4 C5 N2 178.6(3) . . . . ?
O2 C4 C5 C2 -177.9(3) . . . . ?
N3 C4 C5 C2 1.1(4) . . . . ?
C9 N6 C8 N5 -0.1(3) . . . . ?
C12 N5 C8 N6 -0.4(3) . . . . ?
C10 N7 C9 C12 -0.1(4) . . . . ?
C13 N7 C9 C12 178.3(3) . . . . ?
C10 N7 C9 N6 -180.0(2) . . . . ?
C13 N7 C9 N6 -1.6(4) . . . . ?
C8 N6 C9 C12 0.6(3) . . . . ?
C8 N6 C9 N7 -179.5(3) . . . . ?
C9 N7 C10 O3 178.7(3) . . . . ?
C13 N7 C10 O3 0.3(4) . . . . ?
C9 N7 C10 N8 -1.6(4) . . . . ?
C13 N7 C10 N8 -179.9(3) . . . . ?
C11 N8 C10 O3 -178.8(3) . . . . ?
C14 N8 C10 O3 3.9(4) . . . . ?
C11 N8 C10 N7 1.4(4) . . . . ?
C14 N8 C10 N7 -175.9(2) . . . . ?
C10 N8 C11 O4 -179.5(3) . . . . ?
C14 N8 C11 O4 -2.3(4) . . . . ?
C10 N8 C11 C12 0.5(4) . . . . ?
C14 N8 C11 C12 177.6(2) . . . . ?
N7 C9 C12 N5 179.2(2) . . . . ?
N6 C9 C12 N5 -0.9(3) . . . . ?
N7 C9 C12 C11 2.1(4) . . . . ?
N6 C9 C12 C11 -178.0(3) . . . . ?
C8 N5 C12 C9 0.8(3) . . . . ?
C8 N5 C12 C11 177.5(3) . . . . ?
O4 C11 C12 C9 177.8(3) . . . . ?
N8 C11 C12 C9 -2.1(4) . . . . ?
O4 C11 C12 N5 1.6(6) . . . . ?
N8 C11 C12 N5 -178.4(3) . . . . ?
